data_2021353
loop_
_publ_author_name
'Rosiak, Damian'
'Okuniewski, Andrzej'
'Chojnacki, Jaros\/law'

_publ_section_title
;
 Copper(I) iodide ribbons coordinated with thiourea derivatives
;
_journal_coeditor_code QF3017
_journal_issue 12
_journal_name_full 'Acta Crystallographica Section C'
_journal_page_first
;
;
_journal_paper_doi 10.1107/S2053229618015620
_journal_volume 74
_journal_year 2018
_chemical_absolute_configuration ad
_chemical_formula_iupac '[Cu2 I2 (C14 H10 N2 O S)]'
_chemical_formula_moiety 'C14 H10 Cu2 I2 N2 O S'
_chemical_formula_sum 'C14 H10 Cu2 I2 N2 O S'
_chemical_formula_weight 635.18
_chemical_name_systematic
Poly[\m~4~-iodido-\m~3~-iodido-[<i>N</i>-(benzo[<i>d</i>]thiazol-2-yl)benzamide-\k<i>N</i>]dicopper(I)]
_space_group_crystal_system monoclinic
_space_group_IT_number 4
_space_group_name_Hall 'P 2yb'
_space_group_name_H-M_alt 'P 1 21 1'
_symmetry_space_group_name_Hall 'P 2yb'
_symmetry_space_group_name_H-M 'P 1 21 1'
_atom_sites_solution_hydrogens geom
_cell_angle_alpha 90
_cell_angle_beta 100.258(8)
_cell_angle_gamma 90
_cell_formula_units_Z 2
_cell_length_a 12.6880(12)
_cell_length_b 4.1152(4)
_cell_length_c 15.8952(15)
_cell_measurement_reflns_used 1069
_cell_measurement_temperature 120
_cell_measurement_theta_max 29.38
_cell_measurement_theta_min 2.89
_cell_volume 816.68(14)
_computing_cell_refinement
;
X-AREA (Stoe & Cie, 2009)
;
_computing_data_collection
;
X-AREA (Stoe & Cie, 2009)
;
_computing_data_reduction
;
X-RED32 (Stoe & Cie, 2009)
;
_computing_molecular_graphics
;
OLEX2 (Dolomanov <i>et al.</i>,  2009)
;
_computing_publication_material
;
OLEX2 (Dolomanov <i>et al.</i>,  2009)
;
_computing_structure_refinement
;
SHELXL2017 (Sheldrick, 2015b)
;
_computing_structure_solution
;
SHELXT (Sheldrick, 2015a)
;
_diffrn_ambient_temperature 120.0
_diffrn_detector 'image plate (34 cm diameter)'
_diffrn_detector_area_resol_mean 6.67
_diffrn_measured_fraction_theta_full 0.998
_diffrn_measured_fraction_theta_max 0.998
_diffrn_measurement_device '2-circle goniometer'
_diffrn_measurement_device_type 'Stoe IPDS 2T'
_diffrn_measurement_method 'rotation method'
_diffrn_radiation_monochromator 'parabolic x-ray mirror'
_diffrn_radiation_probe x-ray
_diffrn_radiation_type MoK\a
_diffrn_radiation_wavelength 0.71073
_diffrn_reflns_av_R_equivalents 0.0391
_diffrn_reflns_av_unetI/netI 0.0312
_diffrn_reflns_limit_h_max 15
_diffrn_reflns_limit_h_min -15
_diffrn_reflns_limit_k_max 5
_diffrn_reflns_limit_k_min -4
_diffrn_reflns_limit_l_max 19
_diffrn_reflns_limit_l_min -19
_diffrn_reflns_number 7646
_diffrn_reflns_theta_full 25.242
_diffrn_reflns_theta_max 25.989
_diffrn_reflns_theta_min 2.604
_diffrn_source 'microfocus sealed X-ray tube'
_diffrn_source_current 1.000
_diffrn_source_power 0.050
_diffrn_source_voltage 50
_exptl_absorpt_coefficient_mu 6.512
_exptl_absorpt_correction_T_max 0.6880
_exptl_absorpt_correction_T_min 0.1746
_exptl_absorpt_correction_type integration
_exptl_absorpt_process_details
;
[X-RED32 (Stoe & Cie, 2009), by Gaussian integration, analogous
to Coppens (1970)]
;
_exptl_crystal_colour brown
_exptl_crystal_density_diffrn 2.583
_exptl_crystal_description needle
_exptl_crystal_F_000 592
_exptl_crystal_size_max 0.569
_exptl_crystal_size_mid 0.09
_exptl_crystal_size_min 0.06
_refine_diff_density_max 1.307
_refine_diff_density_min -2.028
_refine_ls_abs_structure_details
;
Flack <i>x</i> determined using 1322 quotients [(I+)-(I-)]/[(I+)+(I-)]
(Parsons <i>et al.</i>, 2013)
;
_refine_ls_abs_structure_Flack 0.11(6)
_refine_ls_extinction_method none
_refine_ls_goodness_of_fit_ref 1.058
_refine_ls_hydrogen_treatment constr
_refine_ls_matrix_type full
_refine_ls_number_parameters 199
_refine_ls_number_reflns 3163
_refine_ls_number_restraints 1
_refine_ls_restrained_S_all 1.058
_refine_ls_R_factor_all 0.0443
_refine_ls_R_factor_gt 0.0441
_refine_ls_shift/su_max 0.001
_refine_ls_shift/su_mean 0.000
_refine_ls_structure_factor_coef Fsqd
_refine_ls_weighting_details 'w=1/[\s^2^(Fo^2^)+(0.0771P)^2^+6.6934P] where P=(Fo^2^+2Fc^2^)/3'
_refine_ls_weighting_scheme calc
_refine_ls_wR_factor_gt 0.1204
_refine_ls_wR_factor_ref 0.1205
_reflns_number_gt 3139
_reflns_number_total 3163
_reflns_threshold_expression 'I > 2\s(I)'
_cod_data_source_file qf3017sup1.cif
_cod_data_source_block II
_cod_database_code 2021353
_shelx_space_group_comment
;
The symmetry employed for this shelxl refinement is uniquely defined
by the following loop, which should always be used as a source of
symmetry information in preference to the above space-group names.
They are only intended as comments.
;
_shelx_estimated_absorpt_t_min 0.119
_shelx_estimated_absorpt_t_max 0.696

loop_
_space_group_symop_operation_xyz
'x, y, z'
'-x, y+1/2, -z'

loop_
_atom_site_type_symbol
_atom_site_label
_atom_site_fract_x
_atom_site_fract_y
_atom_site_fract_z
_atom_site_U_iso_or_equiv
_atom_site_adp_type
_atom_site_calc_flag
_atom_site_occupancy
I I2 1.02099(5) 0.89173(17) 0.37962(5) 0.0200(2) Uani d 1
I I1 0.72945(6) 0.48198(19) 0.41104(5) 0.0220(2) Uani d 1
Cu Cu2 0.93650(12) 0.3849(4) 0.45145(10) 0.0270(4) Uani d 1
Cu Cu1 0.81130(14) -0.0090(5) 0.33639(12) 0.0373(4) Uani d 1
S S1 0.6135(2) 0.1705(8) 0.07118(19) 0.0233(6) Uani d 1
O O1 0.4394(7) -0.107(3) 0.1140(5) 0.031(2) Uani d 1
N N1 0.5840(8) -0.123(3) 0.2190(6) 0.024(2) Uani d 1
H H1 0.609540 -0.193974 0.270900 0.028 Uiso calc 1
N N2 0.7534(8) 0.087(3) 0.2105(6) 0.021(2) Uani d 1
C C1 0.6534(9) 0.030(3) 0.1759(7) 0.020(2) Uani d 1
C C25 0.9109(9) 0.371(4) 0.1740(7) 0.024(2) Uani d 1
H H25 0.953311 0.330248 0.228530 0.029 Uiso calc 1
C C21 0.7436(10) 0.325(3) 0.0755(8) 0.023(2) Uani d 1
C C22 0.7821(9) 0.498(4) 0.0125(8) 0.026(3) Uani d 1
H H22 0.737748 0.543116 -0.040998 0.031 Uiso calc 1
C C13 0.2541(10) -0.612(4) 0.2674(9) 0.036(3) Uani d 1
H H13 0.190294 -0.725404 0.243961 0.044 Uiso calc 1
C C10 0.4763(10) -0.176(4) 0.1874(8) 0.026(3) Uani d 1
C C24 0.9525(10) 0.544(4) 0.1116(8) 0.027(3) Uani d 1
H H24 1.024029 0.622134 0.123787 0.033 Uiso calc 1
C C14 0.2820(11) -0.581(4) 0.3551(9) 0.037(3) Uani d 1
H H14 0.238052 -0.671896 0.391680 0.044 Uiso calc 1
C C20 0.8073(9) 0.263(3) 0.1545(7) 0.021(2) Uani d 1
C C11 0.4125(9) -0.319(3) 0.2479(8) 0.025(3) Uani d 1
C C12 0.3176(10) -0.481(4) 0.2121(10) 0.033(3) Uani d 1
H H12 0.297025 -0.501082 0.151884 0.040 Uiso calc 1
C C23 0.8890(10) 0.604(4) 0.0305(9) 0.029(3) Uani d 1
H H23 0.918855 0.715912 -0.011950 0.035 Uiso calc 1
C C15 0.3770(10) -0.413(4) 0.3895(8) 0.033(3) Uani d 1
H H15 0.396217 -0.386533 0.449633 0.040 Uiso calc 1
C C16 0.4414(10) -0.287(4) 0.3374(8) 0.028(3) Uani d 1
H H16 0.505710 -0.177906 0.361500 0.033 Uiso calc 1

loop_
_atom_site_aniso_label
_atom_site_aniso_U_11
_atom_site_aniso_U_22
_atom_site_aniso_U_33
_atom_site_aniso_U_12
_atom_site_aniso_U_13
_atom_site_aniso_U_23
I2 0.0181(3) 0.0203(4) 0.0216(4) 0.0004(3) 0.0039(3) 0.0007(3)
I1 0.0204(4) 0.0224(4) 0.0231(4) 0.0016(3) 0.0034(3) 0.0030(3)
Cu2 0.0247(7) 0.0292(9) 0.0271(7) -0.0026(7) 0.0049(6) -0.0040(7)
Cu1 0.0349(8) 0.0414(11) 0.0348(9) -0.0009(9) 0.0046(7) 0.0011(9)
S1 0.0187(13) 0.0324(17) 0.0183(13) 0.0016(12) 0.0019(10) 0.0030(12)
O1 0.026(4) 0.047(6) 0.020(4) 0.001(5) 0.002(3) 0.005(5)
N1 0.022(4) 0.033(6) 0.016(4) 0.001(5) 0.003(4) 0.003(5)
N2 0.022(5) 0.024(5) 0.017(5) 0.000(4) 0.003(4) 0.004(4)
C1 0.017(5) 0.028(7) 0.014(5) 0.003(5) -0.001(4) -0.002(5)
C25 0.028(6) 0.025(6) 0.019(5) 0.003(5) 0.004(4) -0.002(5)
C21 0.024(5) 0.022(7) 0.025(6) 0.002(5) 0.006(4) -0.002(5)
C22 0.021(5) 0.037(7) 0.018(5) 0.002(6) -0.001(4) 0.001(6)
C13 0.026(6) 0.039(8) 0.044(8) -0.001(6) 0.007(6) 0.005(7)
C10 0.024(6) 0.025(7) 0.029(6) 0.001(5) 0.007(5) -0.005(5)
C24 0.024(6) 0.025(7) 0.033(7) -0.001(5) 0.008(5) -0.007(6)
C14 0.030(6) 0.046(10) 0.038(7) 0.006(7) 0.013(6) 0.015(7)
C20 0.023(5) 0.022(6) 0.020(6) 0.003(5) 0.007(4) -0.002(5)
C11 0.021(5) 0.029(7) 0.025(6) 0.004(5) 0.006(5) -0.004(5)
C12 0.026(6) 0.030(7) 0.044(8) 0.002(6) 0.008(6) 0.003(7)
C23 0.023(6) 0.035(8) 0.030(7) 0.001(6) 0.006(5) 0.005(6)
C15 0.024(6) 0.050(9) 0.025(6) -0.003(6) 0.002(5) 0.003(6)
C16 0.028(6) 0.037(8) 0.019(6) 0.006(6) 0.004(5) -0.004(5)

loop_
_atom_type_symbol
_atom_type_description
_atom_type_scat_dispersion_real
_atom_type_scat_dispersion_imag
_atom_type_scat_source
C C 0.0033 0.0016 'International Tables Vol C Tables 4.2.6.8 and 6.1.1.4'
H H 0.0000 0.0000 'International Tables Vol C Tables 4.2.6.8 and 6.1.1.4'
Cu Cu 0.3201 1.2651 'International Tables Vol C Tables 4.2.6.8 and 6.1.1.4'
I I -0.4742 1.8119 'International Tables Vol C Tables 4.2.6.8 and 6.1.1.4'
N N 0.0061 0.0033 'International Tables Vol C Tables 4.2.6.8 and 6.1.1.4'
O O 0.0106 0.0060 'International Tables Vol C Tables 4.2.6.8 and 6.1.1.4'
S S 0.1246 0.1234 'International Tables Vol C Tables 4.2.6.8 and 6.1.1.4'

loop_
_geom_angle_atom_site_label_1
_geom_angle_atom_site_label_2
_geom_angle_atom_site_label_3
_geom_angle_site_symmetry_1
_geom_angle_site_symmetry_3
_geom_angle
Cu2 I2 Cu2 2_756 1_565 66.11(5)
Cu2 I2 Cu2 1_565 . 100.88(5)
Cu2 I2 Cu2 2_756 . 65.50(5)
Cu2 I2 Cu1 2_756 1_565 106.14(6)
Cu2 I2 Cu1 1_565 1_565 61.97(6)
Cu1 I2 Cu2 1_565 . 76.87(6)
Cu2 I1 Cu1 . . 62.45(6)
Cu2 I1 Cu1 . 1_565 77.24(6)
Cu1 I1 Cu1 . 1_565 100.52(6)
I2 Cu2 I2 2_746 1_545 114.92(7)
I2 Cu2 I2 2_746 . 113.47(6)
I2 Cu2 I2 1_545 . 100.88(5)
I2 Cu2 Cu2 1_545 2_756 123.16(8)
I2 Cu2 Cu2 2_746 2_746 58.04(6)
I2 Cu2 Cu2 . 2_756 56.46(4)
I2 Cu2 Cu2 2_746 2_756 57.02(6)
I2 Cu2 Cu2 1_545 2_746 56.88(4)
I2 Cu2 Cu2 . 2_746 123.57(8)
I2 Cu2 Cu1 . . 113.83(7)
I2 Cu2 Cu1 1_545 . 59.21(5)
I2 Cu2 Cu1 2_746 . 132.51(8)
I1 Cu2 I2 . . 103.62(6)
I1 Cu2 I2 . 2_746 105.17(6)
I1 Cu2 I2 . 1_545 118.44(6)
I1 Cu2 Cu2 . 2_746 132.81(7)
I1 Cu2 Cu2 . 2_756 117.53(6)
I1 Cu2 Cu1 . . 59.23(6)
Cu2 Cu2 Cu2 2_746 2_756 90.97(9)
Cu1 Cu2 Cu2 . 2_756 169.75(8)
Cu1 Cu2 Cu2 . 2_746 97.92(5)
I2 Cu1 I1 1_545 1_545 102.26(7)
I2 Cu1 Cu2 1_545 . 58.81(5)
I1 Cu1 I2 . 1_545 117.13(7)
I1 Cu1 I1 . 1_545 100.52(6)
I1 Cu1 Cu2 1_545 . 112.88(7)
I1 Cu1 Cu2 . . 58.32(5)
N2 Cu1 I2 . 1_545 116.8(3)
N2 Cu1 I1 . 1_545 118.7(3)
N2 Cu1 I1 . . 100.9(3)
N2 Cu1 Cu2 . . 127.3(3)
C1 S1 C21 . . 88.4(6)
C1 N1 H1 . . 117.5
C1 N1 C10 . . 124.9(10)
C10 N1 H1 . . 117.5
C1 N2 Cu1 . . 121.9(8)
C1 N2 C20 . . 111.6(10)
C20 N2 Cu1 . . 125.8(8)
N1 C1 S1 . . 121.9(8)
N2 C1 S1 . . 115.7(9)
N2 C1 N1 . . 122.3(10)
C24 C25 H25 . . 120.9
C20 C25 H25 . . 120.9
C20 C25 C24 . . 118.2(11)
C22 C21 S1 . . 127.4(10)
C22 C21 C20 . . 121.6(11)
C20 C21 S1 . . 111.0(9)
C21 C22 H22 . . 121.2
C21 C22 C23 . . 117.6(11)
C23 C22 H22 . . 121.2
C14 C13 H13 . . 119.2
C14 C13 C12 . . 121.6(14)
C12 C13 H13 . . 119.2
O1 C10 N1 . . 120.0(12)
O1 C10 C11 . . 123.8(11)
N1 C10 C11 . . 116.2(11)
C25 C24 H24 . . 119.7
C25 C24 C23 . . 120.7(12)
C23 C24 H24 . . 119.7
C13 C14 H14 . . 120.6
C13 C14 C15 . . 118.9(13)
C15 C14 H14 . . 120.6
C25 C20 N2 . . 125.2(11)
C25 C20 C21 . . 121.6(11)
C21 C20 N2 . . 113.2(10)
C12 C11 C10 . . 116.9(11)
C12 C11 C16 . . 120.2(12)
C16 C11 C10 . . 122.9(12)
C13 C12 C11 . . 118.4(13)
C13 C12 H12 . . 120.8
C11 C12 H12 . . 120.8
C22 C23 C24 . . 120.3(12)
C22 C23 H23 . . 119.9
C24 C23 H23 . . 119.9
C14 C15 H15 . . 119.5
C16 C15 C14 . . 120.9(13)
C16 C15 H15 . . 119.5
C11 C16 H16 . . 120.0
C15 C16 C11 . . 120.0(13)
C15 C16 H16 . . 120.0

loop_
_geom_bond_atom_site_label_1
_geom_bond_atom_site_label_2
_geom_bond_site_symmetry_2
_geom_bond_distance
I2 Cu2 2_756 2.6431(18)
I2 Cu2 . 2.6905(18)
I2 Cu2 1_565 2.6473(18)
I2 Cu1 1_565 2.658(2)
I1 Cu2 . 2.6216(17)
I1 Cu1 1_565 2.704(2)
I1 Cu1 . 2.647(2)
Cu2 Cu2 2_746 2.885(2)
Cu2 Cu2 2_756 2.885(2)
Cu2 Cu1 . 2.732(2)
Cu1 N2 . 2.044(10)
S1 C1 . 1.749(11)
S1 C21 . 1.759(13)
O1 C10 . 1.210(16)
N1 H1 . 0.8800
N1 C1 . 1.363(16)
N1 C10 . 1.387(15)
N2 C1 . 1.311(15)
N2 C20 . 1.414(15)
C25 H25 . 0.9500
C25 C24 . 1.398(18)
C25 C20 . 1.370(17)
C21 C22 . 1.386(18)
C21 C20 . 1.392(17)
C22 H22 . 0.9500
C22 C23 . 1.406(17)
C13 H13 . 0.9500
C13 C14 . 1.38(2)
C13 C12 . 1.403(19)
C10 C11 . 1.485(17)
C24 H24 . 0.9500
C24 C23 . 1.414(19)
C14 H14 . 0.9500
C14 C15 . 1.41(2)
C11 C12 . 1.406(19)
C11 C16 . 1.411(17)
C12 H12 . 0.9500
C23 H23 . 0.9500
C15 H15 . 0.9500
C15 C16 . 1.364(19)
C16 H16 . 0.9500

loop_
_geom_hbond_atom_site_label_D
_geom_hbond_atom_site_label_H
_geom_hbond_atom_site_label_A
_geom_hbond_site_symmetry_A
_geom_hbond_distance_DH
_geom_hbond_distance_HA
_geom_hbond_distance_DA
_geom_hbond_angle_DHA
_geom_hbond_publ_flag
N1 H1 I1 1_545 0.88 2.80 3.654(10) 163.7 yes

_cod_database_fobs_code 2021353
